data_4123523
loop_
_publ_author_name
'Kramer, S\/oren'
'Fu, Gregory C.'

_publ_section_title
;
 Use of a New Spirophosphine To Achieve Catalytic Enantioselective [4 + 1]
 Annulations of Amines with Allenes To Generate Dihydropyrroles
;
_journal_name_full 'Journal of the American Chemical Society'
_journal_page_first 150317085953008
_journal_paper_doi 10.1021/jacs.5b01944
_journal_year 2015
_chemical_absolute_configuration ad
_chemical_formula_moiety 'C22 H24 N2 O6 S'
_chemical_formula_sum 'C22 H24 N2 O6 S'
_chemical_formula_weight 444.49
_chemical_name_systematic
;
 ?
;
_space_group_crystal_system triclinic
_space_group_IT_number 1
_space_group_name_Hall 'P 1'
_space_group_name_H-M_alt 'P 1'
_symmetry_space_group_name_Hall 'P 1'
_symmetry_space_group_name_H-M 'P 1'
_atom_sites_solution_hydrogens geom
_atom_sites_solution_primary direct
_audit_creation_date 2014-09-07
_audit_creation_method
;
Olex2 1.2
(compiled 2014.07.22 svn.r2960 for OlexSys, GUI svn.r4862)
;
_cell_angle_alpha 104.122(3)
_cell_angle_beta 93.894(3)
_cell_angle_gamma 90.639(3)
_cell_formula_units_Z 1
_cell_length_a 7.7594(4)
_cell_length_b 8.0085(4)
_cell_length_c 8.9723(4)
_cell_measurement_reflns_used 9141
_cell_measurement_temperature 100(2)
_cell_measurement_theta_max 34.56
_cell_measurement_theta_min 2.35
_cell_volume 539.23(5)
_computing_cell_refinement 'SAINT v8.34A (Bruker, 2013)'
_computing_data_reduction 'SAINT v8.34A (Bruker, 2013)'
_computing_molecular_graphics 'Olex2 (Dolomanov et al., 2009)'
_computing_publication_material 'Olex2 (Dolomanov et al., 2009)'
_computing_structure_refinement 'ShelXL (Sheldrick, 2008)'
_computing_structure_solution 'ShelXS (Sheldrick, 2008)'
_diffrn_ambient_temperature 100
_diffrn_measured_fraction_theta_full 0.999
_diffrn_measured_fraction_theta_max 0.962
_diffrn_measurement_device_type 'Bruker APEX-II CCD'
_diffrn_measurement_method '\f and \w scans'
_diffrn_radiation_type MoK\a
_diffrn_radiation_wavelength 0.71073
_diffrn_reflns_av_R_equivalents 0.0416
_diffrn_reflns_av_unetI/netI 0.0673
_diffrn_reflns_Laue_measured_fraction_full 0.999
_diffrn_reflns_Laue_measured_fraction_max 0.962
_diffrn_reflns_limit_h_max 13
_diffrn_reflns_limit_h_min -13
_diffrn_reflns_limit_k_max 13
_diffrn_reflns_limit_k_min -13
_diffrn_reflns_limit_l_max 15
_diffrn_reflns_limit_l_min -15
_diffrn_reflns_number 31423
_diffrn_reflns_point_group_measured_fraction_full 1.000
_diffrn_reflns_point_group_measured_fraction_max 0.942
_diffrn_reflns_theta_full 25.242
_diffrn_reflns_theta_max 37.823
_diffrn_reflns_theta_min 2.347
_diffrn_standards_number 0
_exptl_absorpt_coefficient_mu 0.192
_exptl_absorpt_correction_type none
_exptl_crystal_colour colourless
_exptl_crystal_colour_primary colourless
_exptl_crystal_density_diffrn 1.369
_exptl_crystal_description Block
_exptl_crystal_F_000 234
_exptl_crystal_size_max 0.2
_exptl_crystal_size_mid 0.1
_exptl_crystal_size_min 0.05
_refine_diff_density_max 0.475
_refine_diff_density_min -0.369
_refine_diff_density_rms 0.054
_refine_ls_abs_structure_details
;
 Flack x determined using 3740 quotients [(I+)-(I-)]/[(I+)+(I-)]
 (Parsons and Flack (2004), Acta Cryst. A60, s61).
;
_refine_ls_abs_structure_Flack 0.006(19)
_refine_ls_extinction_method none
_refine_ls_goodness_of_fit_ref 0.926
_refine_ls_hydrogen_treatment constr
_refine_ls_matrix_type full
_refine_ls_number_parameters 282
_refine_ls_number_reflns 10936
_refine_ls_number_restraints 3
_refine_ls_restrained_S_all 0.926
_refine_ls_R_factor_all 0.0513
_refine_ls_R_factor_gt 0.0380
_refine_ls_shift/su_max 0.000
_refine_ls_shift/su_mean 0.000
_refine_ls_structure_factor_coef Fsqd
_refine_ls_weighting_details
;
 w=1/[\s^2^(Fo^2^)+(0.0310P)^2^]
 where P=(Fo^2^+2Fc^2^)/3
;
_refine_ls_weighting_scheme calc
_refine_ls_wR_factor_gt 0.0702
_refine_ls_wR_factor_ref 0.0732
_reflns_Friedel_coverage 0.960
_reflns_Friedel_fraction_full 1.000
_reflns_Friedel_fraction_max 0.923
_reflns_number_gt 8915
_reflns_number_total 10936
_reflns_threshold_expression 'I > 2\s(I)'
_cod_data_source_file ja5b01944_si_002.cif
_cod_data_source_block crystal03
_cod_database_code 4123523
_shelxl_version_number 2013-2
_shelx_space_group_comment
;
The symmetry employed for this shelxl refinement is uniquely defined
by the following loop, which should always be used as a source of
symmetry information in preference to the above space-group names.
They are only intended as comments.
;
_shelx_estimated_absorpt_t_max 0.990
_shelx_estimated_absorpt_t_min 0.963
_olex2_refinement_description
;
1. Fixed Uiso
 At 1.2 times of:
  All C(H) groups, All C(H,H) groups
 At 1.5 times of:
  All C(H,H,H) groups
2.a Ternary CH refined with riding coordinates:
 C4(H4), C6(H6)
2.b Secondary CH2 refined with riding coordinates:
 C1(H1A,H1B), C5(H5A,H5B), C16(H16A,H16B)
2.c Aromatic/amide H refined with riding coordinates:
 C3(H3), C11(H11), C12(H12), C14(H14), C15(H15), C18(H18), C19(H19), C20(H20),
 C21(H21), C22(H22)
2.d Idealised Me refined as rotating group:
 C7(H7A,H7B,H7C), C8(H8A,H8B,H8C)
;

loop_
_space_group_symop_operation_xyz
'x, y, z'

loop_
_atom_site_label
_atom_site_type_symbol
_atom_site_fract_x
_atom_site_fract_y
_atom_site_fract_z
_atom_site_U_iso_or_equiv
_atom_site_adp_type
_atom_site_occupancy
_atom_site_site_symmetry_order
_atom_site_calc_flag
_atom_site_refinement_flags_posn
S1 S 0.52972(4) 1.02548(4) 0.12752(4) 0.01244(7) Uani 1 1 d .
O1 O 0.39154(14) 0.99289(15) 0.21634(13) 0.0182(2) Uani 1 1 d .
O2 O 0.51228(14) 1.14884(14) 0.03595(13) 0.0187(2) Uani 1 1 d .
O3 O 0.63309(17) 0.22006(15) -0.26451(14) 0.0241(3) Uani 1 1 d .
O4 O 0.80418(17) 0.35375(17) -0.38144(15) 0.0271(3) Uani 1 1 d .
O5 O 0.92591(15) 0.87940(16) 0.61109(14) 0.0229(3) Uani 1 1 d .
O6 O 1.17434(14) 0.98917(15) 0.55280(13) 0.0187(2) Uani 1 1 d .
N1 N 0.69778(15) 1.08325(16) 0.24762(14) 0.0122(2) Uani 1 1 d .
N2 N 0.70075(17) 0.35172(17) -0.28407(15) 0.0165(3) Uani 1 1 d .
C1 C 0.72874(19) 0.98914(19) 0.36990(17) 0.0133(3) Uani 1 1 d .
H1A H 0.6935 0.8660 0.3324 0.016 Uiso 1 1 calc R
H1B H 0.6668 1.0411 0.4622 0.016 Uiso 1 1 calc R
C2 C 0.92040(18) 1.01159(18) 0.40292(17) 0.0128(3) Uani 1 1 d .
C3 C 0.99394(19) 1.08526(19) 0.30484(17) 0.0128(3) Uani 1 1 d .
H3 H 1.1151 1.1033 0.3047 0.015 Uiso 1 1 calc R
C4 C 0.86373(18) 1.13683(18) 0.19420(16) 0.0120(2) Uani 1 1 d .
H4 H 0.8790 1.0697 0.0865 0.014 Uiso 1 1 calc R
C5 C 0.87032(19) 1.33022(19) 0.20361(18) 0.0144(3) Uani 1 1 d .
H5A H 0.8543 1.3933 0.3111 0.017 Uiso 1 1 calc R
H5B H 0.7721 1.3570 0.1377 0.017 Uiso 1 1 calc R
C6 C 1.03817(19) 1.3976(2) 0.15436(18) 0.0173(3) Uani 1 1 d .
H6 H 1.1362 1.3745 0.2242 0.021 Uiso 1 1 calc R
C7 C 1.0281(2) 1.5922(2) 0.1764(3) 0.0308(4) Uani 1 1 d .
H7A H 0.9323 1.6178 0.1092 0.046 Uiso 1 1 calc GR
H7B H 1.1367 1.6375 0.1500 0.046 Uiso 1 1 calc GR
H7C H 1.0087 1.6461 0.2841 0.046 Uiso 1 1 calc GR
C8 C 1.0740(2) 1.3089(3) -0.0106(2) 0.0294(4) Uani 1 1 d .
H8A H 1.0942 1.1866 -0.0183 0.044 Uiso 1 1 calc GR
H8B H 1.1765 1.3628 -0.0394 0.044 Uiso 1 1 calc GR
H8C H 0.9743 1.3202 -0.0803 0.044 Uiso 1 1 calc GR
C9 C 1.0040(2) 0.95234(19) 0.53227(17) 0.0148(3) Uani 1 1 d .
C10 C 0.57607(18) 0.82626(19) 0.00209(16) 0.0114(2) Uani 1 1 d .
C11 C 0.52080(18) 0.67329(19) 0.03550(17) 0.0125(3) Uani 1 1 d .
H11 H 0.4572 0.6771 0.1231 0.015 Uiso 1 1 calc R
C12 C 0.55928(19) 0.51646(19) -0.05977(17) 0.0133(3) Uani 1 1 d .
H12 H 0.5208 0.4111 -0.0407 0.016 Uiso 1 1 calc R
C13 C 0.65597(19) 0.51821(19) -0.18403(17) 0.0126(3) Uani 1 1 d .
C14 C 0.7121(2) 0.6677(2) -0.21945(17) 0.0141(3) Uani 1 1 d .
H14 H 0.7778 0.6631 -0.3058 0.017 Uiso 1 1 calc R
C15 C 0.66969(19) 0.82467(19) -0.12555(16) 0.0135(3) Uani 1 1 d .
H15 H 0.7040 0.9296 -0.1479 0.016 Uiso 1 1 calc R
C16 C 1.2677(2) 0.9181(2) 0.66949(19) 0.0203(3) Uani 1 1 d .
H16A H 1.2001 0.9344 0.7614 0.024 Uiso 1 1 calc R
H16B H 1.3801 0.9807 0.7013 0.024 Uiso 1 1 calc R
C17 C 1.2980(2) 0.7297(2) 0.60816(17) 0.0153(3) Uani 1 1 d .
C18 C 1.4064(2) 0.6766(2) 0.48844(19) 0.0221(3) Uani 1 1 d .
H18 H 1.4589 0.7599 0.4452 0.027 Uiso 1 1 calc R
C19 C 1.4380(2) 0.5038(3) 0.4322(2) 0.0258(4) Uani 1 1 d .
H19 H 1.5123 0.4690 0.3510 0.031 Uiso 1 1 calc R
C20 C 1.3615(2) 0.3812(2) 0.4942(2) 0.0225(4) Uani 1 1 d .
H20 H 1.3840 0.2626 0.4560 0.027 Uiso 1 1 calc R
C21 C 1.2525(2) 0.4317(2) 0.6114(2) 0.0215(3) Uani 1 1 d .
H21 H 1.1992 0.3478 0.6533 0.026 Uiso 1 1 calc R
C22 C 1.2206(2) 0.6063(2) 0.66859(19) 0.0170(3) Uani 1 1 d .
H22 H 1.1455 0.6406 0.7493 0.020 Uiso 1 1 calc R

loop_
_atom_site_aniso_label
_atom_site_aniso_U_11
_atom_site_aniso_U_22
_atom_site_aniso_U_33
_atom_site_aniso_U_23
_atom_site_aniso_U_13
_atom_site_aniso_U_12
S1 0.01016(15) 0.00990(15) 0.01646(17) 0.00150(12) 0.00162(12) 0.00062(12)
O1 0.0113(5) 0.0173(5) 0.0236(6) -0.0009(4) 0.0065(4) 0.0002(4)
O2 0.0192(5) 0.0126(5) 0.0242(6) 0.0055(4) -0.0033(4) 0.0020(4)
O3 0.0363(7) 0.0115(5) 0.0234(6) 0.0012(5) 0.0057(5) -0.0005(5)
O4 0.0275(7) 0.0223(7) 0.0280(7) -0.0039(5) 0.0144(5) 0.0006(5)
O5 0.0218(6) 0.0254(6) 0.0265(6) 0.0151(5) 0.0055(5) 0.0023(5)
O6 0.0175(5) 0.0156(5) 0.0245(6) 0.0101(5) -0.0049(4) -0.0021(4)
N1 0.0108(5) 0.0119(5) 0.0138(5) 0.0030(4) 0.0019(4) -0.0017(4)
N2 0.0185(6) 0.0137(6) 0.0155(6) 0.0005(5) 0.0002(5) 0.0024(5)
C1 0.0140(6) 0.0123(6) 0.0135(6) 0.0026(5) 0.0020(5) -0.0018(5)
C2 0.0137(6) 0.0097(6) 0.0145(6) 0.0013(5) 0.0029(5) 0.0003(5)
C3 0.0107(6) 0.0108(6) 0.0169(7) 0.0028(5) 0.0023(5) 0.0013(5)
C4 0.0112(6) 0.0115(6) 0.0133(6) 0.0021(5) 0.0034(5) 0.0000(5)
C5 0.0138(6) 0.0119(6) 0.0181(7) 0.0049(5) 0.0016(5) -0.0008(5)
C6 0.0127(6) 0.0185(7) 0.0232(8) 0.0109(6) -0.0017(6) -0.0031(5)
C7 0.0243(9) 0.0217(9) 0.0497(12) 0.0160(8) 0.0002(8) -0.0076(7)
C8 0.0236(9) 0.0391(11) 0.0288(9) 0.0135(9) 0.0081(7) -0.0029(8)
C9 0.0177(7) 0.0098(6) 0.0167(7) 0.0029(5) 0.0016(5) 0.0009(5)
C10 0.0109(6) 0.0098(6) 0.0129(6) 0.0018(5) 0.0005(5) 0.0006(5)
C11 0.0123(6) 0.0124(6) 0.0127(6) 0.0028(5) 0.0015(5) -0.0013(5)
C12 0.0146(6) 0.0105(6) 0.0147(6) 0.0035(5) -0.0005(5) -0.0011(5)
C13 0.0125(6) 0.0118(6) 0.0120(6) 0.0005(5) -0.0007(5) 0.0011(5)
C14 0.0151(7) 0.0154(7) 0.0116(6) 0.0024(5) 0.0026(5) -0.0004(5)
C15 0.0158(7) 0.0119(6) 0.0132(6) 0.0037(5) 0.0016(5) -0.0011(5)
C16 0.0243(8) 0.0149(7) 0.0210(8) 0.0060(6) -0.0080(6) -0.0005(6)
C17 0.0139(6) 0.0157(7) 0.0160(7) 0.0048(6) -0.0037(5) -0.0003(5)
C18 0.0198(8) 0.0276(9) 0.0201(8) 0.0080(7) 0.0023(6) -0.0039(6)
C19 0.0206(8) 0.0338(10) 0.0185(8) -0.0022(7) 0.0015(6) 0.0046(7)
C20 0.0221(8) 0.0182(8) 0.0219(8) -0.0030(6) -0.0077(6) 0.0058(6)
C21 0.0251(8) 0.0139(7) 0.0259(8) 0.0065(6) -0.0020(6) 0.0001(6)
C22 0.0173(7) 0.0160(7) 0.0183(7) 0.0053(6) 0.0017(6) 0.0013(6)

loop_
_atom_type_symbol
_atom_type_description
_atom_type_scat_dispersion_real
_atom_type_scat_dispersion_imag
_atom_type_scat_source
C C 0.0033 0.0016 'International Tables Vol C Tables 4.2.6.8 and 6.1.1.4'
H H 0.0000 0.0000 'International Tables Vol C Tables 4.2.6.8 and 6.1.1.4'
N N 0.0061 0.0033 'International Tables Vol C Tables 4.2.6.8 and 6.1.1.4'
O O 0.0106 0.0060 'International Tables Vol C Tables 4.2.6.8 and 6.1.1.4'
S S 0.1246 0.1234 'International Tables Vol C Tables 4.2.6.8 and 6.1.1.4'

loop_
_geom_angle_atom_site_label_1
_geom_angle_atom_site_label_2
_geom_angle_atom_site_label_3
_geom_angle
O1 S1 N1 106.57(6)
O1 S1 C10 107.08(7)
O2 S1 O1 120.76(7)
O2 S1 N1 107.61(7)
O2 S1 C10 107.09(7)
N1 S1 C10 107.04(6)
C9 O6 C16 115.19(12)
C1 N1 S1 117.65(9)
C1 N1 C4 111.69(11)
C4 N1 S1 120.65(9)
O3 N2 O4 124.21(14)
O3 N2 C13 118.08(13)
O4 N2 C13 117.71(13)
N1 C1 C2 101.68(11)
C3 C2 C1 112.38(13)
C3 C2 C9 128.17(14)
C9 C2 C1 119.45(13)
C2 C3 C4 112.26(13)
N1 C4 C3 101.37(11)
N1 C4 C5 111.33(11)
C3 C4 C5 113.01(12)
C4 C5 C6 114.95(12)
C7 C6 C5 108.68(13)
C8 C6 C5 112.58(14)
C8 C6 C7 111.23(15)
O5 C9 O6 124.27(14)
O5 C9 C2 123.04(14)
O6 C9 C2 112.69(13)
C11 C10 S1 118.98(11)
C15 C10 S1 119.55(11)
C15 C10 C11 121.46(14)
C12 C11 C10 119.62(13)
C11 C12 C13 117.84(13)
C12 C13 N2 118.18(13)
C14 C13 N2 118.23(13)
C14 C13 C12 123.59(14)
C13 C14 C15 118.32(13)
C14 C15 C10 119.15(13)
O6 C16 C17 110.96(13)
C18 C17 C16 119.77(15)
C22 C17 C16 121.23(14)
C22 C17 C18 119.01(15)
C19 C18 C17 120.54(16)
C18 C19 C20 120.17(17)
C21 C20 C19 119.87(16)
C20 C21 C22 120.09(16)
C17 C22 C21 120.33(15)

loop_
_geom_bond_atom_site_label_1
_geom_bond_atom_site_label_2
_geom_bond_distance
S1 O1 1.4367(11)
S1 O2 1.4330(11)
S1 N1 1.6212(12)
S1 C10 1.7700(15)
O3 N2 1.2283(18)
O4 N2 1.2286(18)
O5 C9 1.2085(18)
O6 C9 1.3415(18)
O6 C16 1.4635(19)
N1 C1 1.4836(19)
N1 C4 1.4979(18)
N2 C13 1.474(2)
C1 C2 1.497(2)
C2 C3 1.327(2)
C2 C9 1.472(2)
C3 C4 1.500(2)
C4 C5 1.530(2)
C5 C6 1.537(2)
C6 C7 1.526(2)
C6 C8 1.523(2)
C10 C11 1.400(2)
C10 C15 1.395(2)
C11 C12 1.384(2)
C12 C13 1.388(2)
C13 C14 1.385(2)
C14 C15 1.388(2)
C16 C17 1.502(2)
C17 C18 1.396(2)
C17 C22 1.387(2)
C18 C19 1.383(3)
C19 C20 1.387(3)
C20 C21 1.381(3)
C21 C22 1.398(2)
